data_7234629
loop_
_publ_author_name
'Yang Zhang'
'Jaume Garcia-Amoros'
'Burjor Captain'
'Francisco M. Raymo'

_publ_section_title
;
 A fluorescent and halochromic indolizine switch
;
_journal_name_full 'Journal of Materials Chemistry C'
_journal_page_first 2744
_journal_page_last 2747
_journal_paper_doi 10.1039/C5TC03331D
_journal_volume 4
_journal_year 2016
_chemical_formula_sum 'C20 H14 F6 N4 O4'
_chemical_formula_weight 488.35
_space_group_IT_number 14
_space_group_name_Hall '-P 2yn'
_space_group_name_H-M_alt 'P 1 21/n 1'
_symmetry_cell_setting monoclinic
_symmetry_space_group_name_H-M 'P 1 21/n 1'
_atom_sites_solution_hydrogens geom
_atom_sites_solution_primary direct
_atom_sites_solution_secondary difmap
_cell_angle_alpha 90.00
_cell_angle_beta 104.7170(10)
_cell_angle_gamma 90.00
_cell_formula_units_Z 4
_cell_length_a 8.6010(4)
_cell_length_b 21.0213(10)
_cell_length_c 11.9369(6)
_cell_measurement_reflns_used 6624
_cell_measurement_temperature 100
_cell_measurement_theta_max 3.59
_cell_measurement_theta_min 2.62
_cell_volume 2087.43(17)
_computing_cell_refinement 'SAINT+  V7.46A (Bruker, 2007)'
_computing_data_collection 'APEX2 v2.2-0 (Bruker, 2007)'
_computing_data_reduction 'SAINT+  V7.46A (Bruker, 2007)'
_computing_molecular_graphics 'XSHELL v4.02 (Bruker, 2000)'
_computing_publication_material 'XCIF v6.12 (Bruker, 2001)'
_computing_structure_refinement 'SHELXL-97 (Sheldrick, 2008)'
_computing_structure_solution 'SHELXS-97 (Sheldrick, 2008)'
_diffrn_ambient_temperature 100
_diffrn_measured_fraction_theta_full 1.000
_diffrn_measured_fraction_theta_max 1.000
_diffrn_measurement_device_type 'Bruker SMART APEX2 CCD diffractometer'
_diffrn_measurement_method 'omega scans'
_diffrn_radiation_monochromator graphite
_diffrn_radiation_source 'fine-focus sealed tube'
_diffrn_radiation_type MoK\a
_diffrn_radiation_wavelength 0.71073
_diffrn_reflns_av_R_equivalents 0.0300
_diffrn_reflns_av_sigmaI/netI 0.0246
_diffrn_reflns_limit_h_max 11
_diffrn_reflns_limit_h_min -11
_diffrn_reflns_limit_k_max 27
_diffrn_reflns_limit_k_min -27
_diffrn_reflns_limit_l_max 15
_diffrn_reflns_limit_l_min -15
_diffrn_reflns_number 21135
_diffrn_reflns_theta_full 28.00
_diffrn_reflns_theta_max 28.00
_diffrn_reflns_theta_min 1.94
_exptl_absorpt_coefficient_mu 0.145
_exptl_absorpt_correction_T_max 0.9914
_exptl_absorpt_correction_T_min 0.9363
_exptl_absorpt_correction_type multi-scan
_exptl_absorpt_process_details '(SADABS 2007/4 Bruker)'
_exptl_crystal_colour Yellow
_exptl_crystal_density_diffrn 1.554
_exptl_crystal_density_method 'not measured'
_exptl_crystal_description Plate
_exptl_crystal_F_000 992
_exptl_crystal_size_max 0.46
_exptl_crystal_size_mid 0.32
_exptl_crystal_size_min 0.06
_refine_diff_density_max 0.367
_refine_diff_density_min -0.319
_refine_diff_density_rms 0.046
_refine_ls_extinction_method none
_refine_ls_goodness_of_fit_ref 1.020
_refine_ls_hydrogen_treatment mixed
_refine_ls_matrix_type full
_refine_ls_number_parameters 318
_refine_ls_number_reflns 5036
_refine_ls_number_restraints 0
_refine_ls_restrained_S_all 1.020
_refine_ls_R_factor_all 0.0493
_refine_ls_R_factor_gt 0.0381
_refine_ls_shift/su_max 0.000
_refine_ls_shift/su_mean 0.000
_refine_ls_structure_factor_coef Fsqd
_refine_ls_weighting_details 'calc w=1/[\s^2^(Fo^2^)+(0.0501P)^2^+0.8416P] where P=(Fo^2^+2Fc^2^)/3'
_refine_ls_weighting_scheme calc
_refine_ls_wR_factor_gt 0.0951
_refine_ls_wR_factor_ref 0.1029
_reflns_number_gt 4118
_reflns_number_total 5036
_reflns_threshold_expression >2sigma(I)
_cod_data_source_file J-Mater-Chem-C-2016-4-2744.cif
_cod_data_source_block collect_0m
_cod_depositor_comments
;
The following automatic conversions were performed:

data item '_exptl_absorpt_correction_type' value 'Multi-scan' was
changed to 'multi-scan' in accordance with the built-in table derived
from the CIF Core dictionary named 'cif_core.dic' version 2.4.5 last
updated on 2014-11-21.

data item '_symmetry_cell_setting' value 'Monoclinic' was changed to
'monoclinic' in accordance with the built-in table derived from the
CIF Core dictionary named 'cif_core.dic' version 2.4.5 last updated
on 2014-11-21.

Automatic conversion script
Id: cif_fix_values 6909 2019-04-08 15:41:33Z antanas 
;
_cod_original_sg_symbol_H-M P2(1)/n
_cod_database_code 7234629

loop_
_symmetry_equiv_pos_as_xyz
'x, y, z'
'-x+1/2, y+1/2, -z+1/2'
'-x, -y, -z'
'x-1/2, -y-1/2, z-1/2'

loop_
_atom_site_label
_atom_site_type_symbol
_atom_site_fract_x
_atom_site_fract_y
_atom_site_fract_z
_atom_site_U_iso_or_equiv
_atom_site_adp_type
_atom_site_occupancy
_atom_site_symmetry_multiplicity
_atom_site_calc_flag
_atom_site_refinement_flags
_atom_site_disorder_assembly
_atom_site_disorder_group
O1 O 0.37076(14) 0.03720(5) 0.35629(9) 0.0294(2) Uani 1 1 d . . .
O2 O 0.45807(14) 0.04070(5) 0.19418(9) 0.0305(2) Uani 1 1 d . . .
O3 O 0.70394(15) 0.07265(5) 0.70355(11) 0.0372(3) Uani 1 1 d . . .
H3 H 0.6862 0.0359 0.6810 0.056 Uiso 1 1 calc R . .
O4 O 0.89460(12) 0.07006(5) 0.60545(9) 0.0270(2) Uani 1 1 d . . .
N1 N 0.00537(17) -0.10923(6) 0.62219(11) 0.0311(3) Uani 1 1 d . . .
N2 N 0.00557(17) -0.08207(6) 0.94598(12) 0.0315(3) Uani 1 1 d . . .
N3 N 0.29938(13) 0.08371(5) 0.73462(9) 0.0167(2) Uani 1 1 d . . .
N4 N 0.24520(15) 0.02208(6) 0.56558(10) 0.0208(2) Uani 1 1 d . . .
C1 C 0.07473(17) -0.06643(6) 0.66962(12) 0.0215(3) Uani 1 1 d . . .
C2 C 0.07993(18) -0.04907(6) 0.90379(12) 0.0230(3) Uani 1 1 d . . .
C3 C 0.16025(16) -0.01366(6) 0.73216(11) 0.0184(3) Uani 1 1 d . . .
C4 C 0.23636(15) 0.03097(6) 0.67319(11) 0.0175(3) Uani 1 1 d . . .
C5 C 0.32009(16) 0.08807(6) 0.85312(11) 0.0188(3) Uani 1 1 d . . .
C6 C 0.25747(17) 0.04377(6) 0.91231(12) 0.0212(3) Uani 1 1 d . . .
H6 H 0.2733 0.0464 0.9922 0.025 Uiso 1 1 calc R . .
C7 C 0.16833(16) -0.00598(6) 0.84875(12) 0.0195(3) Uani 1 1 d . . .
C8 C 0.41431(17) 0.14694(6) 0.89925(12) 0.0206(3) Uani 1 1 d . . .
C9 C 0.3311(2) 0.18694(7) 0.97483(13) 0.0288(3) Uani 1 1 d . . .
H9A H 0.2258 0.1989 0.9303 0.043 Uiso 1 1 calc R . .
H9B H 0.3935 0.2245 1.0007 0.043 Uiso 1 1 calc R . .
H9C H 0.3221 0.1624 1.0407 0.043 Uiso 1 1 calc R . .
C10 C 0.58339(17) 0.12607(7) 0.96820(12) 0.0252(3) Uani 1 1 d . . .
H10A H 0.5748 0.1012 1.0338 0.038 Uiso 1 1 calc R . .
H10B H 0.6480 0.1630 0.9944 0.038 Uiso 1 1 calc R . .
H10C H 0.6326 0.1010 0.9193 0.038 Uiso 1 1 calc R . .
C11 C 0.41888(16) 0.18026(6) 0.78836(12) 0.0203(3) Uani 1 1 d . . .
C12 C 0.35195(15) 0.14269(6) 0.69248(11) 0.0182(3) Uani 1 1 d . . .
C13 C 0.32800(17) 0.16434(7) 0.57990(12) 0.0220(3) Uani 1 1 d . . .
H13 H 0.2790 0.1393 0.5166 0.026 Uiso 1 1 calc R . .
C14 C 0.38155(18) 0.22590(7) 0.56664(13) 0.0253(3) Uani 1 1 d . . .
H14 H 0.3691 0.2421 0.4924 0.030 Uiso 1 1 calc R . .
C15 C 0.45283(18) 0.26349(7) 0.66125(13) 0.0270(3) Uani 1 1 d . . .
H15 H 0.4889 0.3041 0.6496 0.032 Uiso 1 1 calc R . .
C16 C 0.47086(18) 0.24113(7) 0.77312(13) 0.0249(3) Uani 1 1 d . . .
H16 H 0.5170 0.2666 0.8366 0.030 Uiso 1 1 calc R . .
C22 C 0.82095(17) 0.09459(7) 0.66892(12) 0.0234(3) Uani 1 1 d . . .
C30 C 0.43662(17) 0.06325(7) 0.28309(12) 0.0235(3) Uani 1 1 d . . .
C32 C 0.86948(18) 0.16236(7) 0.71405(12) 0.0251(3) Uani 1 1 d . . .
C34 C 0.49374(19) 0.13156(7) 0.31710(13) 0.0283(3) Uani 1 1 d . . .
F1 F 0.36847(13) 0.17062(4) 0.30748(9) 0.0399(2) Uani 1 1 d . . .
F2 F 0.58131(12) 0.13467(5) 0.42680(8) 0.0380(2) Uani 1 1 d . . .
F3 F 0.58329(15) 0.15460(5) 0.25068(9) 0.0479(3) Uani 1 1 d . . .
F4 F 0.77513(13) 0.20489(4) 0.64803(9) 0.0416(3) Uani 1 1 d . . .
F5 F 0.85646(18) 0.17135(5) 0.82103(9) 0.0547(3) Uani 1 1 d . . .
F6 F 1.01846(12) 0.17641(5) 0.71161(11) 0.0516(3) Uani 1 1 d . . .
H4A H 0.300(2) 0.0480(9) 0.5349(16) 0.033(5) Uiso 1 1 d . . .
H4B H 0.197(2) -0.0112(10) 0.5247(17) 0.037(5) Uiso 1 1 d . . .

loop_
_atom_site_aniso_label
_atom_site_aniso_U_11
_atom_site_aniso_U_22
_atom_site_aniso_U_33
_atom_site_aniso_U_23
_atom_site_aniso_U_13
_atom_site_aniso_U_12
O1 0.0402(6) 0.0271(5) 0.0257(5) -0.0008(4) 0.0169(5) -0.0026(4)
O2 0.0388(6) 0.0336(6) 0.0216(5) -0.0023(4) 0.0124(4) 0.0021(5)
O3 0.0504(7) 0.0253(6) 0.0451(7) -0.0077(5) 0.0293(6) -0.0043(5)
O4 0.0295(5) 0.0293(5) 0.0230(5) -0.0056(4) 0.0081(4) 0.0042(4)
N1 0.0407(8) 0.0238(6) 0.0242(6) 0.0023(5) -0.0003(5) -0.0067(5)
N2 0.0402(8) 0.0243(6) 0.0366(7) -0.0022(5) 0.0216(6) -0.0031(5)
N3 0.0200(5) 0.0158(5) 0.0150(5) 0.0002(4) 0.0057(4) 0.0006(4)
N4 0.0285(6) 0.0188(5) 0.0157(5) -0.0009(4) 0.0067(5) -0.0012(5)
C1 0.0252(7) 0.0202(6) 0.0184(6) 0.0035(5) 0.0041(5) 0.0003(5)
C2 0.0284(7) 0.0199(6) 0.0225(7) -0.0029(5) 0.0097(6) 0.0001(5)
C3 0.0204(6) 0.0169(6) 0.0173(6) -0.0007(5) 0.0037(5) 0.0009(5)
C4 0.0192(6) 0.0170(6) 0.0160(6) -0.0001(5) 0.0036(5) 0.0027(5)
C5 0.0208(6) 0.0191(6) 0.0168(6) -0.0020(5) 0.0056(5) 0.0013(5)
C6 0.0262(7) 0.0221(6) 0.0169(6) -0.0019(5) 0.0082(5) -0.0004(5)
C7 0.0211(6) 0.0178(6) 0.0210(6) 0.0007(5) 0.0077(5) 0.0014(5)
C8 0.0253(7) 0.0186(6) 0.0187(6) -0.0039(5) 0.0075(5) -0.0024(5)
C9 0.0373(8) 0.0262(7) 0.0255(7) -0.0089(6) 0.0127(6) -0.0027(6)
C10 0.0281(7) 0.0262(7) 0.0205(7) 0.0005(5) 0.0046(6) -0.0038(6)
C11 0.0211(6) 0.0195(6) 0.0207(6) -0.0008(5) 0.0062(5) 0.0016(5)
C12 0.0191(6) 0.0153(6) 0.0209(6) 0.0006(5) 0.0062(5) 0.0012(5)
C13 0.0241(7) 0.0218(6) 0.0201(6) 0.0019(5) 0.0054(5) 0.0025(5)
C14 0.0301(7) 0.0215(7) 0.0248(7) 0.0067(5) 0.0080(6) 0.0039(6)
C15 0.0322(8) 0.0167(6) 0.0332(8) 0.0029(6) 0.0105(6) 0.0004(5)
C16 0.0277(7) 0.0191(6) 0.0274(7) -0.0025(5) 0.0062(6) -0.0013(5)
C22 0.0273(7) 0.0234(7) 0.0186(6) 0.0013(5) 0.0042(5) 0.0061(5)
C30 0.0235(7) 0.0276(7) 0.0190(6) 0.0024(5) 0.0047(5) 0.0037(5)
C32 0.0285(7) 0.0266(7) 0.0211(7) -0.0014(5) 0.0077(6) 0.0035(6)
C34 0.0350(8) 0.0320(8) 0.0187(7) 0.0007(6) 0.0085(6) -0.0019(6)
F1 0.0535(6) 0.0269(5) 0.0369(5) 0.0019(4) 0.0071(5) 0.0085(4)
F2 0.0430(6) 0.0440(6) 0.0228(5) -0.0046(4) 0.0008(4) -0.0064(4)
F3 0.0665(7) 0.0477(6) 0.0370(6) -0.0049(5) 0.0272(5) -0.0255(5)
F4 0.0451(6) 0.0250(5) 0.0493(6) 0.0061(4) 0.0017(5) 0.0046(4)
F5 0.1042(10) 0.0393(6) 0.0262(5) -0.0118(4) 0.0270(6) -0.0169(6)
F6 0.0286(5) 0.0442(6) 0.0839(9) -0.0268(6) 0.0181(5) -0.0055(4)

loop_
_atom_type_symbol
_atom_type_description
_atom_type_scat_dispersion_real
_atom_type_scat_dispersion_imag
_atom_type_scat_source
C C 0.0033 0.0016 'International Tables Vol C Tables 4.2.6.8 and 6.1.1.4'
H H 0.0000 0.0000 'International Tables Vol C Tables 4.2.6.8 and 6.1.1.4'
N N 0.0061 0.0033 'International Tables Vol C Tables 4.2.6.8 and 6.1.1.4'
O O 0.0106 0.0060 'International Tables Vol C Tables 4.2.6.8 and 6.1.1.4'
F F 0.0171 0.0103 'International Tables Vol C Tables 4.2.6.8 and 6.1.1.4'

loop_
_geom_angle_atom_site_label_1
_geom_angle_atom_site_label_2
_geom_angle_atom_site_label_3
_geom_angle
_geom_angle_site_symmetry_1
_geom_angle_site_symmetry_3
C4 N3 C5 122.30(11) . .
C4 N3 C12 128.61(11) . .
C5 N3 C12 109.09(10) . .
N1 C1 C3 178.19(15) . .
N2 C2 C7 177.80(16) . .
C7 C3 C4 120.44(12) . .
C7 C3 C1 120.14(12) . .
C4 C3 C1 119.42(12) . .
N4 C4 N3 121.71(12) . .
N4 C4 C3 122.28(12) . .
N3 C4 C3 116.01(11) . .
C6 C5 N3 121.39(12) . .
C6 C5 C8 128.35(12) . .
N3 C5 C8 110.26(11) . .
C5 C6 C7 117.67(12) . .
C3 C7 C6 120.80(12) . .
C3 C7 C2 119.11(12) . .
C6 C7 C2 120.07(12) . .
C5 C8 C11 101.10(11) . .
C5 C8 C9 112.16(11) . .
C11 C8 C9 112.42(12) . .
C5 C8 C10 107.97(11) . .
C11 C8 C10 111.69(11) . .
C9 C8 C10 111.04(12) . .
C16 C11 C12 119.86(13) . .
C16 C11 C8 128.84(13) . .
C12 C11 C8 111.20(11) . .
C13 C12 C11 122.78(12) . .
C13 C12 N3 129.36(12) . .
C11 C12 N3 107.47(11) . .
C12 C13 C14 116.29(13) . .
C15 C14 C13 121.74(13) . .
C16 C15 C14 120.61(13) . .
C11 C16 C15 118.65(13) . .
O4 C22 O3 129.03(14) . .
O4 C22 C32 118.07(13) . .
O3 C22 C32 112.88(12) . .
O2 C30 O1 128.31(14) . .
O2 C30 C34 118.96(13) . .
O1 C30 C34 112.74(12) . .
F6 C32 F5 108.02(13) . .
F6 C32 F4 106.66(13) . .
F5 C32 F4 106.77(12) . .
F6 C32 C22 112.10(12) . .
F5 C32 C22 112.78(12) . .
F4 C32 C22 110.18(12) . .
F3 C34 F2 107.40(13) . .
F3 C34 F1 107.55(13) . .
F2 C34 F1 107.20(12) . .
F3 C34 C30 112.16(12) . .
F2 C34 C30 111.54(12) . .
F1 C34 C30 110.76(12) . .

loop_
_geom_bond_atom_site_label_1
_geom_bond_atom_site_label_2
_geom_bond_distance
_geom_bond_site_symmetry_2
O1 C30 1.2789(17) .
O2 C30 1.2184(17) .
O3 C22 1.2680(18) .
O4 C22 1.2186(17) .
N1 C1 1.1464(19) .
N2 C2 1.1435(19) .
N3 C4 1.3633(17) .
N3 C5 1.3831(16) .
N3 C12 1.4527(16) .
N4 C4 1.3192(17) .
C1 C3 1.4318(19) .
C2 C7 1.4436(19) .
C3 C7 1.3851(18) .
C3 C4 1.4277(18) .
C5 C6 1.3601(19) .
C5 C8 1.5050(18) .
C6 C7 1.4006(19) .
C8 C11 1.5069(19) .
C8 C9 1.5364(19) .
C8 C10 1.542(2) .
C11 C16 1.3827(19) .
C11 C12 1.3892(19) .
C12 C13 1.3838(19) .
C13 C14 1.396(2) .
C14 C15 1.387(2) .
C15 C16 1.387(2) .
C22 C32 1.543(2) .
C30 C34 1.538(2) .
C32 F6 1.3226(18) .
C32 F5 1.3234(17) .
C32 F4 1.3244(17) .
C34 F3 1.3292(18) .
C34 F2 1.3361(17) .
C34 F1 1.3362(19) .
